data_4300416
loop_
_publ_author_name
'Jay R. Stork'
'Marilyn M. Olmstead'
'James C. Fettinger'
'Alan L. Balch'

_publ_section_title
;
Metal-Metal Interactions in Thallium(I)/Platinum(II) Compounds Involving
a Chelating Dicarbene and Various Auxiliary Ligands
;
_journal_name_full 'Inorganic Chemistry'
_journal_page_first 849
_journal_page_last 857
_journal_paper_doi 10.1021/ic051252+
_journal_volume 45
_journal_year 2006
_chemical_formula_sum 'C8 H25 N6 O7 Pt Tl'
_chemical_formula_weight 716.80
_chemical_name_common Tl~2~[(C~4~H~9~N~4~)Pt(dmg-H)]~2~^.^10H~2~O
_space_group_IT_number 2
_space_group_name_Hall '-P 1'
_space_group_name_H-M_alt 'P -1'
_symmetry_cell_setting triclinic
_symmetry_space_group_name_Hall '-P 1'
_symmetry_space_group_name_H-M 'P -1'
_cell_angle_alpha 116.4430(10)
_cell_angle_beta 91.020(2)
_cell_angle_gamma 103.837(2)
_cell_formula_units_Z 2
_cell_length_a 6.8447(6)
_cell_length_b 12.2150(10)
_cell_length_c 12.3250(11)
_cell_measurement_temperature 90(2)
_cell_volume 886.68(13)
_diffrn_ambient_temperature 90(2)
_exptl_crystal_density_diffrn 2.685
_cod_depositor_comments
;

2021-11-22
Z value and formula fixed to values more according to usual
chemical conventions.                 miguel
;
_cod_original_formula_sum 'C16 H50 N12 O14 Pt2 Tl2'
_cod_original_formula_units_Z 1
_cod_original_formula_weight 1433.60
_cod_database_code 4300416

loop_
_symmetry_equiv_pos_as_xyz
'x, y, z'
'-x, -y, -z'

loop_
_atom_site_label
_atom_site_type_symbol
_atom_site_fract_x
_atom_site_fract_y
_atom_site_fract_z
_atom_site_U_iso_or_equiv
_atom_site_adp_type
_atom_site_occupancy
_atom_site_symmetry_multiplicity
_atom_site_calc_flag
_atom_site_refinement_flags
_atom_site_disorder_assembly
_atom_site_disorder_group
Pt1 Pt 0.19071(4) 0.69009(3) 0.76149(3) 0.00829(8) Uani 1 1 d . . .
C1 C 0.3766(13) 0.6618(8) 0.4205(7) 0.0153(17) Uani 1 1 d . . .
H1A H 0.4845 0.6197 0.4131 0.023 Uiso 1 1 calc R . .
H1B H 0.4255 0.7357 0.4060 0.023 Uiso 1 1 calc R . .
H1C H 0.2577 0.6021 0.3600 0.023 Uiso 1 1 calc R . .
C2 C 0.2496(12) 0.6242(7) 0.5894(7) 0.0109(16) Uiso 1 1 d . . .
C3 C 0.1464(11) 0.5072(7) 0.7116(7) 0.0081(15) Uiso 1 1 d . . .
C4 C 0.0708(14) 0.3182(8) 0.7457(8) 0.0199(19) Uani 1 1 d . . .
H4A H -0.0369 0.2666 0.6754 0.030 Uiso 1 1 calc R . .
H4B H 0.0339 0.3000 0.8136 0.030 Uiso 1 1 calc R . .
H4C H 0.1987 0.2975 0.7226 0.030 Uiso 1 1 calc R . .
C5 C 0.2037(12) 0.8872(7) 1.0052(7) 0.0113(16) Uiso 1 1 d . . .
C6 C 0.2083(12) 0.9572(7) 1.1406(7) 0.0128(16) Uani 1 1 d . . .
H6A H 0.1442 0.8971 1.1705 0.019 Uiso 1 1 calc R . .
H6B H 0.1341 1.0214 1.1597 0.019 Uiso 1 1 calc R . .
H6C H 0.3496 0.9989 1.1803 0.019 Uiso 1 1 calc R . .
C7 C 0.2481(11) 0.9540(7) 0.9302(7) 0.0093(15) Uani 1 1 d . . .
C8 C 0.2915(13) 1.0950(7) 0.9838(7) 0.0143(17) Uani 1 1 d . . .
H8A H 0.3319 1.1214 0.9213 0.022 Uiso 1 1 calc R . .
H8B H 0.4018 1.1359 1.0527 0.022 Uiso 1 1 calc R . .
H8C H 0.1691 1.1204 1.0126 0.022 Uiso 1 1 calc R . .
N1 N 0.3204(10) 0.7032(6) 0.5425(6) 0.0131(14) Uiso 1 1 d . . .
H1 H 0.3338 0.7848 0.5882 0.016 Uiso 1 1 calc R . .
N2 N 0.2393(10) 0.5014(6) 0.5262(6) 0.0122(14) Uani 1 1 d . . .
N3 N 0.1705(10) 0.4388(6) 0.5978(6) 0.0100(13) Uiso 1 1 d . . .
H3 H 0.1446 0.3557 0.5663 0.012 Uiso 1 1 calc R . .
N4 N 0.0956(10) 0.4514(6) 0.7831(6) 0.0123(14) Uani 1 1 d . . .
H4 H 0.0761 0.4993 0.8581 0.015 Uiso 1 1 calc R . .
N5 N 0.1539(10) 0.7618(6) 0.9434(6) 0.0100(13) Uani 1 1 d . . .
N6 N 0.2390(10) 0.8799(6) 0.8140(6) 0.0118(14) Uani 1 1 d . . .
O1 O 0.1017(8) 0.6913(5) 1.0018(5) 0.0139(12) Uiso 1 1 d . . .
O2 O 0.2632(9) 0.9275(5) 0.7339(5) 0.0157(12) Uani 1 1 d . . .
Tl1 Tl 0.26270(5) 0.34192(3) 0.30590(3) 0.01246(9) Uani 1 1 d . . .
O1W O 0.1115(9) 0.1879(5) 0.4122(5) 0.0158(12) Uani 1 1 d D . .
H1W H -0.014(6) 0.154(6) 0.373(7) 0.019 Uiso 1 1 d D . .
H2W H 0.148(10) 0.134(6) 0.432(8) 0.019 Uiso 1 1 d D . .
O2W O 0.4567(10) 0.1144(6) 0.6855(5) 0.0185(13) Uani 1 1 d D . .
H3W H 0.399(12) 0.054(5) 0.705(7) 0.022 Uiso 1 1 d D . .
H4W H 0.474(13) 0.189(3) 0.749(5) 0.022 Uiso 1 1 d D . .
O3W O 0.4273(8) 0.6601(5) 0.1014(5) 0.0152(12) Uani 1 1 d D . .
H5W H 0.401(11) 0.580(3) 0.087(8) 0.018 Uiso 1 1 d D . .
H6W H 0.319(7) 0.673(6) 0.077(8) 0.018 Uiso 1 1 d D . .
O4W O 0.3147(9) 0.4166(6) 0.0811(6) 0.0226(14) Uani 1 1 d D . .
H7W H 0.186(4) 0.374(7) 0.055(7) 0.027 Uiso 1 1 d D . .
H8W H 0.389(9) 0.386(7) 0.023(5) 0.027 Uiso 1 1 d D . .
O5W O 0.2646(10) 0.0172(7) 0.4430(6) 0.0298(16) Uani 1 1 d D . .
H9W H 0.324(12) 0.052(8) 0.520(3) 0.036 Uiso 1 1 d D . .
H10W H 0.347(11) -0.018(8) 0.394(6) 0.036 Uiso 1 1 d D . .

loop_
_atom_site_aniso_label
_atom_site_aniso_U_11
_atom_site_aniso_U_22
_atom_site_aniso_U_33
_atom_site_aniso_U_23
_atom_site_aniso_U_13
_atom_site_aniso_U_12
Pt1 0.00984(16) 0.00802(15) 0.00743(15) 0.00428(12) 0.00064(12) 0.00185(12)
C1 0.015(4) 0.014(4) 0.010(4) 0.002(3) 0.008(3) 0.001(3)
C4 0.030(5) 0.020(5) 0.017(4) 0.015(4) 0.004(4) 0.005(4)
C6 0.018(4) 0.010(4) 0.007(4) -0.001(3) -0.002(3) 0.007(3)
C7 0.003(4) 0.011(4) 0.015(4) 0.007(3) 0.003(3) 0.002(3)
C8 0.018(4) 0.015(4) 0.011(4) 0.005(3) 0.001(3) 0.009(4)
N2 0.013(4) 0.015(4) 0.009(3) 0.007(3) -0.002(3) 0.002(3)
N4 0.014(4) 0.010(3) 0.013(3) 0.006(3) 0.001(3) 0.002(3)
N5 0.009(3) 0.014(3) 0.008(3) 0.007(3) -0.002(3) 0.003(3)
N6 0.008(3) 0.020(4) 0.013(3) 0.012(3) 0.000(3) 0.003(3)
O2 0.019(3) 0.011(3) 0.011(3) 0.004(2) -0.001(2) -0.004(2)
Tl1 0.01457(18) 0.01277(17) 0.00976(16) 0.00456(13) 0.00170(12) 0.00461(13)
O1W 0.019(3) 0.013(3) 0.017(3) 0.007(3) 0.001(3) 0.007(3)
O2W 0.030(4) 0.012(3) 0.014(3) 0.009(3) -0.002(3) 0.002(3)
O3W 0.015(3) 0.013(3) 0.018(3) 0.009(3) -0.005(2) 0.002(2)
O4W 0.019(3) 0.024(4) 0.028(4) 0.015(3) 0.003(3) 0.006(3)
O5W 0.040(4) 0.034(4) 0.015(3) 0.006(3) -0.002(3) 0.021(3)

loop_
_geom_bond_atom_site_label_1
_geom_bond_atom_site_label_2
_geom_bond_distance
_geom_bond_site_symmetry_2
_geom_bond_publ_flag
Pt1 C3 1.976(7) . ?
Pt1 C2 1.993(8) . ?
Pt1 N6 2.048(7) . ?
Pt1 N5 2.058(6) . ?
Pt1 Tl1 3.0843(5) 2_566 ?
C1 N1 1.449(9) . ?
C1 H1A 0.9800 . ?
C1 H1B 0.9800 . ?
C1 H1C 0.9800 . ?
C2 N2 1.330(9) . ?
C2 N1 1.335(9) . ?
C3 N3 1.312(9) . ?
C3 N4 1.340(9) . ?
C4 N4 1.445(10) . ?
C4 H4A 0.9800 . ?
C4 H4B 0.9800 . ?
C4 H4C 0.9800 . ?
C5 N5 1.321(10) . ?
C5 C7 1.475(10) . ?
C5 C6 1.494(10) . ?
C6 H6A 0.9800 . ?
C6 H6B 0.9800 . ?
C6 H6C 0.9800 . ?
C7 N6 1.300(10) . ?
C7 C8 1.492(10) . ?
C8 H8A 0.9800 . ?
C8 H8B 0.9800 . ?
C8 H8C 0.9800 . ?
N1 H1 0.8800 . ?
N2 N3 1.424(8) . ?
N2 Tl1 2.578(6) . ?
N3 H3 0.8800 . ?
N4 H4 0.8800 . ?
N5 O1 1.342(8) . ?
N6 O2 1.345(8) . ?
Tl1 O1W 2.765(5) . ?
Tl1 Pt1 3.0843(5) 2_566 ?
O1W H1W 0.88(2) . ?
O1W H2W 0.88(2) . ?
O2W H3W 0.88(2) . ?
O2W H4W 0.88(2) . ?
O3W H5W 0.89(2) . ?
O3W H6W 0.87(2) . ?
O4W H7W 0.88(2) . ?
O4W H8W 0.88(2) . ?
O5W H9W 0.89(2) . ?
O5W H10W 0.88(2) . ?
